data_4082939
loop_
_publ_author_name
'Barth, Beatrix E. K.'
'Tkachenko, Boryslav A.'
'Eu\&sner, Jens P.'
'Schreiner, Peter R.'
'Dehnen, Stefanie'

_publ_section_title
;
 Diamondoid Hydrazones and Hydrazides: Sterically Demanding Ligands for
 Sn/S Cluster Design
;
_journal_issue 7
_journal_name_full Organometallics
_journal_page_first 1678
_journal_paper_doi 10.1021/om500014z
_journal_volume 33
_journal_year 2014
_chemical_formula_moiety 'C72 H116 N8 S10 Sn6, 4(C H2 Cl2)'
_chemical_formula_sum 'C76 H124 Cl8 N8 S10 Sn6'
_chemical_formula_weight 2466.17
_chemical_name_systematic
; 
 ? 
;
_space_group_IT_number 2
_symmetry_cell_setting triclinic
_symmetry_space_group_name_Hall '-P 1'
_symmetry_space_group_name_H-M 'P -1'
_atom_sites_solution_hydrogens geom
_atom_sites_solution_primary direct
_atom_sites_solution_secondary difmap
_audit_creation_method SHELXL-97
_cell_angle_alpha 77.900(6)
_cell_angle_beta 70.783(7)
_cell_angle_gamma 89.540(6)
_cell_formula_units_Z 1
_cell_length_a 11.5634(9)
_cell_length_b 13.6820(8)
_cell_length_c 16.8943(15)
_cell_measurement_temperature 100(2)
_cell_volume 2462.5(3)
_computing_structure_refinement 'SHELXL-97 (Sheldrick, 1997)'
_computing_structure_solution 'SHELXS-97 (Sheldrick, 1990)'
_diffrn_ambient_temperature 100(2)
_diffrn_measured_fraction_theta_full 0.970
_diffrn_measured_fraction_theta_max 0.970
_diffrn_measurement_device_type IPDS2
_diffrn_measurement_method /w
_diffrn_radiation_monochromator graphite
_diffrn_radiation_source 'fine-focus sealed tube'
_diffrn_radiation_type MoK\a
_diffrn_radiation_wavelength 0.71073
_diffrn_reflns_av_R_equivalents 0.0852
_diffrn_reflns_av_sigmaI/netI 0.2140
_diffrn_reflns_limit_h_max 13
_diffrn_reflns_limit_h_min -13
_diffrn_reflns_limit_k_max 15
_diffrn_reflns_limit_k_min -15
_diffrn_reflns_limit_l_max 19
_diffrn_reflns_limit_l_min -19
_diffrn_reflns_number 15931
_diffrn_reflns_theta_full 24.50
_diffrn_reflns_theta_max 24.50
_diffrn_reflns_theta_min 1.31
_exptl_absorpt_coefficient_mu 1.970
_exptl_absorpt_correction_T_max 0.7448
_exptl_absorpt_correction_T_min 0.7429
_exptl_absorpt_correction_type sphere
_exptl_absorpt_process_details 'XPREP in SHELXTL (Bruker, 1997)'
_exptl_crystal_colour colourless
_exptl_crystal_density_diffrn 1.663
_exptl_crystal_density_method 'not measured'
_exptl_crystal_description prism
_exptl_crystal_F_000 1232
_exptl_crystal_size_max 0.09
_exptl_crystal_size_mid 0.05
_exptl_crystal_size_min 0.04
_refine_diff_density_max 0.774
_refine_diff_density_min -1.137
_refine_diff_density_rms 0.110
_refine_ls_extinction_method none
_refine_ls_goodness_of_fit_ref 0.806
_refine_ls_hydrogen_treatment constr
_refine_ls_matrix_type full
_refine_ls_number_parameters 577
_refine_ls_number_reflns 7950
_refine_ls_number_restraints 212
_refine_ls_restrained_S_all 0.800
_refine_ls_R_factor_all 0.1473
_refine_ls_R_factor_gt 0.0545
_refine_ls_shift/su_max 0.000
_refine_ls_shift/su_mean 0.000
_refine_ls_structure_factor_coef Fsqd
_refine_ls_weighting_details 'calc w=1/[\s^2^(Fo^2^)+(0.0034P)^2^+0.0000P] where P=(Fo^2^+2Fc^2^)/3'
_refine_ls_weighting_scheme calc
_refine_ls_wR_factor_gt 0.0866
_refine_ls_wR_factor_ref 0.0954
_reflns_number_gt 2854
_reflns_number_total 7950
_reflns_threshold_expression >2sigma(I)
_cod_data_source_file om500014z_si_002.cif
_cod_data_source_block compound2
_cod_depositor_comments 'Adding full bibliography for 4082939.cif.'
_cod_original_sg_symbol_H-M P-1
_cod_database_code 4082939

loop_
_symmetry_equiv_pos_as_xyz
'x, y, z'
'-x, -y, -z'

loop_
_atom_site_label
_atom_site_type_symbol
_atom_site_fract_x
_atom_site_fract_y
_atom_site_fract_z
_atom_site_U_iso_or_equiv
_atom_site_adp_type
_atom_site_occupancy
_atom_site_symmetry_multiplicity
_atom_site_calc_flag
_atom_site_refinement_flags
_atom_site_disorder_assembly
_atom_site_disorder_group
C1 C -0.1051(11) -0.0796(8) 0.1725(9) 0.061(4) Uani 1 1 d . . .
C2 C -0.1740(11) -0.1404(10) 0.2619(9) 0.076(4) Uani 1 1 d . . .
H2A H -0.2128 -0.0951 0.2995 0.114 Uiso 1 1 calc R . .
H2B H -0.1166 -0.1798 0.2849 0.114 Uiso 1 1 calc R . .
H2C H -0.2373 -0.1855 0.2591 0.114 Uiso 1 1 calc R . .
C3 C -0.0599(10) -0.1471(8) 0.1057(9) 0.071(4) Uani 1 1 d . . .
H3A H -0.0151 -0.1051 0.0491 0.107 Uiso 1 1 calc R . .
H3B H -0.1307 -0.1830 0.1025 0.107 Uiso 1 1 calc R . .
H3C H -0.0054 -0.1955 0.1235 0.107 Uiso 1 1 calc R . .
C4 C -0.1844(10) 0.0005(9) 0.1361(10) 0.084(5) Uani 1 1 d . . .
H4A H -0.1534 0.0133 0.0726 0.101 Uiso 1 1 calc R . .
H4B H -0.2705 -0.0273 0.1561 0.101 Uiso 1 1 calc R . .
C5 C -0.1815(10) 0.0975(8) 0.1630(9) 0.064(4) Uani 1 1 d . . .
C6 C -0.2924(11) 0.1639(10) 0.1649(11) 0.116(7) Uani 1 1 d . . .
H6A H -0.3163 0.1911 0.2169 0.173 Uiso 1 1 calc R . .
H6B H -0.3618 0.1232 0.1650 0.173 Uiso 1 1 calc R . .
H6C H -0.2688 0.2192 0.1141 0.173 Uiso 1 1 calc R . .
C7 C 0.0127(11) 0.3008(9) 0.0604(9) 0.081(4) Uani 1 1 d . . .
H7A H 0.0279 0.2340 0.0482 0.121 Uiso 1 1 calc R . .
H7B H 0.0892 0.3434 0.0347 0.121 Uiso 1 1 calc R . .
H7C H -0.0489 0.3305 0.0360 0.121 Uiso 1 1 calc R . .
C8 C -0.0338(12) 0.2923(11) 0.1567(12) 0.072(5) Uani 1 1 d . . .
C9 C -0.0182(11) 0.3804(8) 0.1971(11) 0.069(4) Uani 1 1 d . . .
C10 C -0.0911(13) 0.3649(9) 0.2904(10) 0.079(5) Uani 1 1 d . . .
H10A H -0.0663 0.3031 0.3214 0.095 Uiso 1 1 calc R . .
H10B H -0.1789 0.3539 0.2977 0.095 Uiso 1 1 calc R . .
C11 C -0.0773(16) 0.4513(9) 0.3323(12) 0.108(6) Uani 1 1 d U . .
H11 H -0.1264 0.4394 0.3949 0.129 Uiso 1 1 calc R . .
C12 C -0.1089(16) 0.5497(10) 0.2756(13) 0.109(6) Uani 1 1 d . . .
H12A H -0.1975 0.5451 0.2833 0.131 Uiso 1 1 calc R . .
H12B H -0.0926 0.6086 0.2967 0.131 Uiso 1 1 calc R . .
C13 C -0.0369(13) 0.5656(9) 0.1817(12) 0.090(5) Uani 1 1 d . . .
H13 H -0.0633 0.6276 0.1507 0.108 Uiso 1 1 calc R . .
C14 C -0.0546(11) 0.4805(7) 0.1436(9) 0.076(4) Uani 1 1 d . . .
H14A H -0.0019 0.4929 0.0824 0.091 Uiso 1 1 calc R . .
H14B H -0.1412 0.4731 0.1468 0.091 Uiso 1 1 calc R . .
C15 C 0.1203(12) 0.4009(9) 0.1787(12) 0.115(7) Uani 1 1 d . . .
H15A H 0.1634 0.4188 0.1159 0.137 Uiso 1 1 calc R . .
H15B H 0.1544 0.3396 0.2027 0.137 Uiso 1 1 calc R . .
C16 C 0.1412(15) 0.4873(11) 0.2195(15) 0.120(7) Uani 1 1 d U . .
H16 H 0.2296 0.4956 0.2139 0.144 Uiso 1 1 calc R . .
C17 C 0.1011(13) 0.5835(10) 0.1717(13) 0.130(7) Uani 1 1 d . . .
H17A H 0.1521 0.5986 0.1101 0.156 Uiso 1 1 calc R . .
H17B H 0.1116 0.6410 0.1963 0.156 Uiso 1 1 calc R . .
C18 C 0.0616(17) 0.4654(13) 0.3127(15) 0.130(7) Uani 1 1 d U . .
H18A H 0.0769 0.5209 0.3381 0.156 Uiso 1 1 calc R . .
H18B H 0.0885 0.4038 0.3425 0.156 Uiso 1 1 calc R . .
C19 C 0.2145(16) -0.2185(10) 0.4104(13) 0.121(5) Uani 1 1 d U A .
C20 C 0.1286(18) -0.2982(12) 0.4026(12) 0.155(8) Uani 1 1 d . . .
H20A H 0.0494 -0.2705 0.4051 0.233 Uiso 1 1 calc R . .
H20B H 0.1163 -0.3568 0.4499 0.233 Uiso 1 1 calc R . .
H20C H 0.1654 -0.3182 0.3477 0.233 Uiso 1 1 calc R . .
C21 C 0.3465(14) -0.2554(9) 0.3801(11) 0.119(5) Uani 1 1 d U . .
H21A H 0.4052 -0.2058 0.3825 0.179 Uiso 1 1 calc R . .
H21B H 0.3672 -0.2641 0.3210 0.179 Uiso 1 1 calc R . .
H21C H 0.3500 -0.3195 0.4179 0.179 Uiso 1 1 calc R . .
C22 C 0.1769(16) -0.1927(10) 0.4967(11) 0.114(6) Uani 1 1 d . . .
H22A H 0.2028 -0.2445 0.5368 0.136 Uiso 1 1 calc R . .
H22B H 0.0863 -0.1924 0.5196 0.136 Uiso 1 1 calc R . .
C23 C 0.2338(13) -0.0901(13) 0.4920(13) 0.092(5) Uani 1 1 d . . .
C24 C 0.2525(12) -0.0821(10) 0.5770(10) 0.098(5) Uani 1 1 d . . .
H24A H 0.1959 -0.1311 0.6247 0.147 Uiso 1 1 calc R . .
H24B H 0.2362 -0.0144 0.5869 0.147 Uiso 1 1 calc R . .
H24C H 0.3372 -0.0956 0.5734 0.147 Uiso 1 1 calc R . .
C25 C 0.1254(15) 0.1465(14) 0.4612(14) 0.169(9) Uani 1 1 d D . .
H25A H 0.0846 0.0894 0.4520 0.254 Uiso 1 1 calc R . .
H25B H 0.1113 0.2085 0.4253 0.254 Uiso 1 1 calc R . .
H25C H 0.0919 0.1501 0.5218 0.254 Uiso 1 1 calc R . .
C26 C 0.2692(16) 0.1327(13) 0.4358(11) 0.117(4) Uani 1 1 d DU A .
C27 C 0.3433(12) 0.2383(10) 0.4204(9) 0.109(4) Uani 1 1 d DU . .
C28A C 0.2780(15) 0.3023(12) 0.4849(12) 0.087(4) Uani 0.673(12) 1 d PDU A 1
H28A H 0.2695 0.2655 0.5438 0.105 Uiso 0.673(12) 1 calc PR A 1
H28B H 0.1946 0.3140 0.4823 0.105 Uiso 0.673(12) 1 calc PR A 1
C29A C 0.3499(16) 0.4038(13) 0.4654(16) 0.087(4) Uani 0.673(12) 1 d PDU A 1
H29A H 0.3060 0.4449 0.5073 0.104 Uiso 0.673(12) 1 calc PR A 1
C30A C 0.4736(17) 0.3753(16) 0.4765(15) 0.088(4) Uani 0.673(12) 1 d PDU A 1
H30A H 0.5214 0.4369 0.4725 0.105 Uiso 0.673(12) 1 calc PR A 1
H30B H 0.4583 0.3324 0.5344 0.105 Uiso 0.673(12) 1 calc PR A 1
C31A C 0.5498(15) 0.3194(12) 0.4086(10) 0.088(4) Uani 0.673(12) 1 d PDU A 1
H31A H 0.6320 0.3058 0.4144 0.105 Uiso 0.673(12) 1 calc PR A 1
C32A C 0.4721(14) 0.2213(12) 0.4266(16) 0.088(4) Uani 0.673(12) 1 d PDU A 1
H32A H 0.5157 0.1808 0.3851 0.106 Uiso 0.673(12) 1 calc PR A 1
H32B H 0.4635 0.1825 0.4850 0.106 Uiso 0.673(12) 1 calc PR A 1
C33A C 0.3721(19) 0.4607(14) 0.3746(13) 0.085(4) Uani 0.673(12) 1 d PDU A 1
H33A H 0.4240 0.5227 0.3632 0.102 Uiso 0.673(12) 1 calc PR A 1
H33B H 0.2927 0.4803 0.3679 0.102 Uiso 0.673(12) 1 calc PR A 1
C34A C 0.4356(13) 0.3977(12) 0.3088(12) 0.086(4) Uani 0.673(12) 1 d PDU A 1
H34A H 0.4453 0.4358 0.2493 0.103 Uiso 0.673(12) 1 calc PR A 1
C35A C 0.3638(17) 0.2964(11) 0.3278(10) 0.087(4) Uani 0.673(12) 1 d PDU A 1
H35A H 0.4099 0.2560 0.2869 0.105 Uiso 0.673(12) 1 calc PR A 1
H35B H 0.2834 0.3080 0.3197 0.105 Uiso 0.673(12) 1 calc PR A 1
C36A C 0.5620(14) 0.3705(14) 0.3156(11) 0.089(4) Uani 0.673(12) 1 d PDU A 1
H36A H 0.5989 0.3249 0.2770 0.106 Uiso 0.673(12) 1 calc PR A 1
H36B H 0.6172 0.4320 0.2970 0.106 Uiso 0.673(12) 1 calc PR A 1
C28B C 0.294(4) 0.308(3) 0.363(3) 0.107(8) Uani 0.327(12) 1 d PDU A 2
H28C H 0.2128 0.2852 0.3631 0.129 Uiso 0.327(12) 1 calc PR A 2
H28D H 0.3522 0.3294 0.3034 0.129 Uiso 0.327(12) 1 calc PR A 2
C29B C 0.289(4) 0.382(3) 0.418(3) 0.108(8) Uani 0.327(12) 1 d PDU A 2
H29C H 0.2155 0.4221 0.4190 0.129 Uiso 0.327(12) 1 calc PR A 2
C30B C 0.431(3) 0.327(3) 0.511(3) 0.107(8) Uani 0.327(12) 1 d PDU A 2
H30C H 0.4498 0.3240 0.5648 0.128 Uiso 0.327(12) 1 calc PR A 2
C31B C 0.512(3) 0.384(3) 0.342(3) 0.105(8) Uani 0.327(12) 1 d PDU A 2
H31C H 0.5851 0.4131 0.2904 0.126 Uiso 0.327(12) 1 calc PR A 2
C32B C 0.402(4) 0.225(3) 0.495(3) 0.109(8) Uani 0.327(12) 1 d PDU A 2
H32C H 0.3441 0.1836 0.5483 0.131 Uiso 0.327(12) 1 calc PR A 2
H32D H 0.4784 0.1897 0.4784 0.131 Uiso 0.327(12) 1 calc PR A 2
C33B C 0.532(4) 0.386(4) 0.426(3) 0.104(8) Uani 0.327(12) 1 d PDU A 2
H33C H 0.5381 0.4564 0.4306 0.125 Uiso 0.327(12) 1 calc PR A 2
H33D H 0.6115 0.3575 0.4243 0.125 Uiso 0.327(12) 1 calc PR A 2
C34B C 0.395(3) 0.429(4) 0.335(3) 0.106(8) Uani 0.327(12) 1 d PDU A 2
H34C H 0.3785 0.4139 0.2848 0.127 Uiso 0.327(12) 1 calc PR A 2
H34D H 0.4023 0.5022 0.3280 0.127 Uiso 0.327(12) 1 calc PR A 2
C35B C 0.472(2) 0.274(3) 0.343(2) 0.104(8) Uani 0.327(12) 1 d PDU A 2
H35C H 0.5358 0.2285 0.3507 0.124 Uiso 0.327(12) 1 calc PR A 2
H35D H 0.4614 0.2716 0.2872 0.124 Uiso 0.327(12) 1 calc PR A 2
C36B C 0.314(4) 0.380(4) 0.508(4) 0.108(8) Uani 0.327(12) 1 d PDU A 2
H36C H 0.3227 0.4496 0.5141 0.129 Uiso 0.327(12) 1 calc PR A 2
H36D H 0.2431 0.3451 0.5564 0.129 Uiso 0.327(12) 1 calc PR A 2
C37 C 0.5899(12) 0.3758(12) 0.0168(13) 0.139(7) Uani 1 1 d . . .
H37A H 0.5901 0.4198 -0.0378 0.167 Uiso 1 1 calc R . .
H37B H 0.6295 0.3137 0.0043 0.167 Uiso 1 1 calc R . .
C38 C 0.5709(13) 0.7210(13) 0.1322(13) 0.157(8) Uani 1 1 d . . .
H38A H 0.6116 0.7244 0.0701 0.188 Uiso 1 1 calc R . .
H38B H 0.5608 0.7901 0.1414 0.188 Uiso 1 1 calc R . .
N1 N -0.0880(8) 0.1272(7) 0.1794(7) 0.057(3) Uani 1 1 d . . .
N2 N -0.0852(9) 0.2114(9) 0.2126(8) 0.068(3) Uani 1 1 d . . .
N3 N 0.2593(10) -0.0239(9) 0.4236(9) 0.081(4) Uani 1 1 d . A .
N4 N 0.3220(13) 0.0660(10) 0.4203(9) 0.110(4) Uani 1 1 d U . .
S1 S 0.1895(3) -0.1463(2) 0.1911(3) 0.0695(11) Uani 1 1 d . A .
S2 S 0.0506(3) 0.0241(2) 0.3207(2) 0.0670(11) Uani 1 1 d . A .
S3 S 0.2114(3) 0.1018(2) 0.0650(2) 0.0654(11) Uani 1 1 d . A .
S4 S 0.4175(3) 0.0005(3) 0.2196(3) 0.0822(13) Uani 1 1 d . A .
S5 S 0.4513(3) -0.1212(3) 0.0023(3) 0.0820(13) Uani 1 1 d . . .
Sn1 Sn 0.05161(8) -0.00206(6) 0.18224(6) 0.0573(3) Uani 1 1 d . . .
Sn2 Sn 0.22152(9) -0.08206(7) 0.31214(7) 0.0731(3) Uani 1 1 d . . .
Sn3 Sn 0.37444(8) -0.00264(7) 0.08951(7) 0.0699(3) Uani 1 1 d . . .
Cl1 Cl 0.4418(4) 0.3479(4) 0.0878(4) 0.1374(19) Uani 1 1 d . . .
Cl2 Cl 0.6727(5) 0.4412(3) 0.0713(4) 0.149(2) Uani 1 1 d . . .
Cl3 Cl 0.6581(5) 0.6563(4) 0.1913(4) 0.174(3) Uani 1 1 d . . .
Cl4 Cl 0.4219(4) 0.6508(3) 0.1709(4) 0.1352(19) Uani 1 1 d . . .

loop_
_atom_site_aniso_label
_atom_site_aniso_U_11
_atom_site_aniso_U_22
_atom_site_aniso_U_33
_atom_site_aniso_U_23
_atom_site_aniso_U_13
_atom_site_aniso_U_12
C1 0.070(8) 0.032(7) 0.095(12) -0.008(8) -0.051(9) 0.002(7)
C2 0.073(10) 0.066(10) 0.096(13) -0.009(9) -0.044(9) -0.005(8)
C3 0.064(8) 0.048(8) 0.134(13) -0.034(8) -0.067(9) 0.023(7)
C4 0.052(8) 0.067(9) 0.163(15) -0.062(10) -0.054(9) 0.031(7)
C5 0.050(8) 0.040(8) 0.109(12) -0.021(8) -0.035(8) 0.015(6)
C6 0.079(10) 0.086(11) 0.23(2) -0.093(13) -0.088(12) 0.052(9)
C7 0.078(10) 0.082(10) 0.094(13) -0.011(9) -0.050(10) 0.008(8)
C8 0.065(9) 0.051(9) 0.140(17) -0.046(10) -0.070(11) 0.028(8)
C9 0.052(8) 0.033(7) 0.143(14) -0.022(9) -0.058(9) 0.008(6)
C10 0.097(11) 0.052(9) 0.121(14) -0.024(10) -0.076(11) 0.013(8)
C11 0.165(15) 0.042(8) 0.162(15) -0.039(10) -0.106(13) 0.022(9)
C12 0.141(16) 0.049(10) 0.177(19) -0.020(12) -0.111(15) 0.029(10)
C13 0.094(12) 0.032(8) 0.177(18) -0.019(11) -0.090(13) 0.011(8)
C14 0.066(8) 0.027(7) 0.146(14) -0.017(8) -0.054(9) 0.008(6)
C15 0.081(10) 0.055(10) 0.25(2) -0.041(12) -0.111(13) 0.021(8)
C16 0.079(12) 0.045(10) 0.27(2) -0.027(14) -0.101(15) 0.008(9)
C17 0.100(12) 0.059(10) 0.27(2) -0.038(13) -0.106(14) -0.011(9)
C18 0.138(16) 0.070(11) 0.25(2) -0.058(14) -0.144(16) 0.019(11)
C19 0.189(13) 0.050(8) 0.192(14) -0.032(9) -0.149(13) 0.034(8)
C20 0.24(2) 0.105(14) 0.160(19) 0.019(12) -0.149(18) -0.031(14)
C21 0.192(13) 0.055(8) 0.190(14) -0.033(9) -0.166(12) 0.047(8)
C22 0.198(18) 0.058(11) 0.124(16) -0.008(10) -0.113(15) 0.002(11)
C23 0.088(11) 0.087(13) 0.129(17) -0.040(13) -0.063(12) 0.031(10)
C24 0.078(10) 0.093(12) 0.129(15) -0.028(11) -0.042(11) 0.034(9)
C25 0.153(17) 0.163(19) 0.26(3) -0.104(19) -0.127(19) 0.036(15)
C26 0.175(10) 0.087(8) 0.114(8) -0.039(7) -0.070(8) 0.047(7)
C27 0.169(10) 0.087(8) 0.106(8) -0.040(8) -0.081(8) 0.030(8)
C28A 0.098(8) 0.069(7) 0.124(9) -0.038(7) -0.065(8) 0.039(6)
C29A 0.100(7) 0.069(6) 0.123(9) -0.041(6) -0.068(7) 0.039(5)
C30A 0.101(7) 0.072(6) 0.123(9) -0.041(6) -0.070(7) 0.039(6)
C31A 0.099(7) 0.072(6) 0.123(9) -0.039(6) -0.069(7) 0.042(5)
C32A 0.102(8) 0.067(7) 0.124(10) -0.039(6) -0.067(8) 0.046(6)
C33A 0.098(7) 0.066(6) 0.123(9) -0.039(6) -0.068(7) 0.040(5)
C34A 0.097(7) 0.068(6) 0.124(8) -0.039(6) -0.067(7) 0.042(5)
C35A 0.098(8) 0.068(7) 0.127(9) -0.041(7) -0.067(8) 0.043(6)
C36A 0.099(7) 0.072(6) 0.123(8) -0.037(6) -0.066(7) 0.040(5)
C28B 0.075(12) 0.127(16) 0.176(19) -0.078(14) -0.089(13) 0.063(11)
C29B 0.076(12) 0.127(15) 0.174(19) -0.078(14) -0.087(12) 0.064(11)
C30B 0.079(12) 0.125(15) 0.172(19) -0.079(14) -0.087(12) 0.060(11)
C31B 0.076(12) 0.125(15) 0.171(19) -0.078(14) -0.089(12) 0.063(11)
C32B 0.081(13) 0.125(15) 0.173(19) -0.078(14) -0.083(13) 0.060(11)
C33B 0.075(12) 0.124(15) 0.171(19) -0.079(14) -0.089(12) 0.061(11)
C34B 0.076(12) 0.126(15) 0.172(19) -0.077(14) -0.090(12) 0.063(11)
C35B 0.076(12) 0.125(15) 0.169(19) -0.079(14) -0.091(13) 0.063(11)
C36B 0.078(12) 0.126(15) 0.173(19) -0.078(14) -0.086(12) 0.062(11)
C37 0.064(10) 0.100(13) 0.25(2) -0.019(14) -0.058(13) 0.014(9)
C38 0.113(13) 0.163(18) 0.23(2) 0.001(16) -0.126(15) -0.030(12)
N1 0.057(6) 0.043(6) 0.090(9) -0.022(6) -0.044(6) 0.006(5)
N2 0.068(7) 0.047(7) 0.121(11) -0.035(8) -0.064(8) 0.018(6)
N3 0.093(9) 0.047(8) 0.104(11) 0.007(8) -0.049(9) 0.019(7)
N4 0.174(10) 0.068(8) 0.113(8) -0.050(7) -0.064(8) 0.063(7)
S1 0.071(2) 0.050(2) 0.107(3) -0.020(2) -0.054(2) 0.0248(18)
S2 0.078(2) 0.055(2) 0.087(3) -0.018(2) -0.051(2) 0.0216(19)
S3 0.060(2) 0.051(2) 0.103(3) -0.019(2) -0.049(2) 0.0190(17)
S4 0.064(2) 0.070(2) 0.137(4) -0.028(2) -0.062(3) 0.0149(19)
S5 0.067(2) 0.065(2) 0.143(4) -0.042(3) -0.062(3) 0.0204(19)
Sn1 0.0572(6) 0.0427(5) 0.0882(8) -0.0185(5) -0.0434(6) 0.0141(5)
Sn2 0.0818(7) 0.0514(6) 0.1103(10) -0.0165(6) -0.0653(7) 0.0210(5)
Sn3 0.0597(6) 0.0611(6) 0.1131(10) -0.0322(6) -0.0532(7) 0.0214(5)
Cl1 0.117(4) 0.144(4) 0.181(5) -0.059(4) -0.074(4) 0.023(3)
Cl2 0.183(5) 0.104(4) 0.211(6) -0.026(4) -0.136(5) -0.004(3)
Cl3 0.156(4) 0.103(4) 0.309(8) 0.007(4) -0.172(5) 0.002(3)
Cl4 0.119(4) 0.096(3) 0.221(6) -0.031(4) -0.100(4) 0.023(3)

loop_
_atom_type_symbol
_atom_type_description
_atom_type_scat_dispersion_real
_atom_type_scat_dispersion_imag
_atom_type_scat_source
C C 0.0033 0.0016 'International Tables Vol C Tables 4.2.6.8 and 6.1.1.4'
H H 0.0000 0.0000 'International Tables Vol C Tables 4.2.6.8 and 6.1.1.4'
N N 0.0061 0.0033 'International Tables Vol C Tables 4.2.6.8 and 6.1.1.4'
S S 0.1246 0.1234 'International Tables Vol C Tables 4.2.6.8 and 6.1.1.4'
Sn Sn -0.6537 1.4246 'International Tables Vol C Tables 4.2.6.8 and 6.1.1.4'
Cl Cl 0.1484 0.1585 'International Tables Vol C Tables 4.2.6.8 and 6.1.1.4'

loop_
_geom_angle_atom_site_label_1
_geom_angle_atom_site_label_2
_geom_angle_atom_site_label_3
_geom_angle
_geom_angle_site_symmetry_1
_geom_angle_site_symmetry_3
C2 C1 C3 112.1(10) . .
C2 C1 C4 113.4(11) . .
C3 C1 C4 106.3(10) . .
C2 C1 Sn1 106.4(8) . .
C3 C1 Sn1 109.8(8) . .
C4 C1 Sn1 108.8(7) . .
C1 C2 H2A 109.5 . .
C1 C2 H2B 109.5 . .
H2A C2 H2B 109.5 . .
C1 C2 H2C 109.5 . .
H2A C2 H2C 109.5 . .
H2B C2 H2C 109.5 . .
C1 C3 H3A 109.5 . .
C1 C3 H3B 109.5 . .
H3A C3 H3B 109.5 . .
C1 C3 H3C 109.5 . .
H3A C3 H3C 109.5 . .
H3B C3 H3C 109.5 . .
C5 C4 C1 113.0(10) . .
C5 C4 H4A 109.0 . .
C1 C4 H4A 109.0 . .
C5 C4 H4B 109.0 . .
C1 C4 H4B 109.0 . .
H4A C4 H4B 107.8 . .
N1 C5 C4 121.0(9) . .
N1 C5 C6 121.6(10) . .
C4 C5 C6 117.3(10) . .
C5 C6 H6A 109.5 . .
C5 C6 H6B 109.5 . .
H6A C6 H6B 109.5 . .
C5 C6 H6C 109.5 . .
H6A C6 H6C 109.5 . .
H6B C6 H6C 109.5 . .
C8 C7 H7A 109.5 . .
C8 C7 H7B 109.5 . .
H7A C7 H7B 109.5 . .
C8 C7 H7C 109.5 . .
H7A C7 H7C 109.5 . .
H7B C7 H7C 109.5 . .
N2 C8 C7 124.4(11) . .
N2 C8 C9 113.6(15) . .
C7 C8 C9 122.0(15) . .
C10 C9 C15 112.5(13) . .
C10 C9 C8 113.9(12) . .
C15 C9 C8 107.9(11) . .
C10 C9 C14 110.6(10) . .
C15 C9 C14 103.2(11) . .
C8 C9 C14 108.1(11) . .
C9 C10 C11 115.0(13) . .
C9 C10 H10A 108.5 . .
C11 C10 H10A 108.5 . .
C9 C10 H10B 108.5 . .
C11 C10 H10B 108.5 . .
H10A C10 H10B 107.5 . .
C18 C11 C10 104.0(12) . .
C18 C11 C12 104.0(15) . .
C10 C11 C12 106.1(11) . .
C18 C11 H11 113.9 . .
C10 C11 H11 113.9 . .
C12 C11 H11 113.9 . .
C13 C12 C11 113.5(13) . .
C13 C12 H12A 108.9 . .
C11 C12 H12A 108.9 . .
C13 C12 H12B 108.9 . .
C11 C12 H12B 108.9 . .
H12A C12 H12B 107.7 . .
C14 C13 C12 113.1(13) . .
C14 C13 C17 111.0(12) . .
C12 C13 C17 107.1(15) . .
C14 C13 H13 108.5 . .
C12 C13 H13 108.5 . .
C17 C13 H13 108.5 . .
C13 C14 C9 107.9(10) . .
C13 C14 H14A 110.1 . .
C9 C14 H14A 110.1 . .
C13 C14 H14B 110.1 . .
C9 C14 H14B 110.1 . .
H14A C14 H14B 108.4 . .
C9 C15 C16 110.1(11) . .
C9 C15 H15A 109.6 . .
C16 C15 H15A 109.6 . .
C9 C15 H15B 109.6 . .
C16 C15 H15B 109.6 . .
H15A C15 H15B 108.1 . .
C18 C16 C17 109.1(15) . .
C18 C16 C15 109.1(15) . .
C17 C16 C15 107.1(14) . .
C18 C16 H16 110.5 . .
C17 C16 H16 110.5 . .
C15 C16 H16 110.5 . .
C16 C17 C13 108.1(12) . .
C16 C17 H17A 110.1 . .
C13 C17 H17A 110.1 . .
C16 C17 H17B 110.1 . .
C13 C17 H17B 110.1 . .
H17A C17 H17B 108.4 . .
C16 C18 C11 116.9(16) . .
C16 C18 H18A 108.1 . .
C11 C18 H18A 108.1 . .
C16 C18 H18B 108.1 . .
C11 C18 H18B 108.1 . .
H18A C18 H18B 107.3 . .
C22 C19 C20 114.3(17) . .
C22 C19 C21 114.5(13) . .
C20 C19 C21 106.4(12) . .
C22 C19 Sn2 109.0(8) . .
C20 C19 Sn2 108.0(10) . .
C21 C19 Sn2 103.8(12) . .
C19 C20 H20A 109.5 . .
C19 C20 H20B 109.5 . .
H20A C20 H20B 109.5 . .
C19 C20 H20C 109.5 . .
H20A C20 H20C 109.5 . .
H20B C20 H20C 109.5 . .
C19 C21 H21A 109.5 . .
C19 C21 H21B 109.5 . .
H21A C21 H21B 109.5 . .
C19 C21 H21C 109.5 . .
H21A C21 H21C 109.5 . .
H21B C21 H21C 109.5 . .
C19 C22 C23 111.6(14) . .
C19 C22 H22A 109.3 . .
C23 C22 H22A 109.3 . .
C19 C22 H22B 109.3 . .
C23 C22 H22B 109.3 . .
H22A C22 H22B 108.0 . .
N3 C23 C22 119.5(16) . .
N3 C23 C24 127.8(15) . .
C22 C23 C24 112.7(16) . .
C23 C24 H24A 109.5 . .
C23 C24 H24B 109.5 . .
H24A C24 H24B 109.5 . .
C23 C24 H24C 109.5 . .
H24A C24 H24C 109.5 . .
H24B C24 H24C 109.5 . .
C26 C25 H25A 109.5 . .
C26 C25 H25B 109.5 . .
H25A C25 H25B 109.5 . .
C26 C25 H25C 109.5 . .
H25A C25 H25C 109.5 . .
H25B C25 H25C 109.5 . .
N4 C26 C25 129.9(18) . .
N4 C26 C27 119.2(17) . .
C25 C26 C27 110.4(12) . .
C28B C27 C32A 135(2) . .
C28B C27 C28A 83.2(19) . .
C32A C27 C28A 107.9(13) . .
C32A C27 C35A 106.0(14) . .
C28A C27 C35A 110.3(13) . .
C28B C27 C32B 146(2) . .
C28A C27 C32B 70.4(16) . .
C35A C27 C32B 142(2) . .
C28B C27 C26 103.9(19) . .
C32A C27 C26 110.6(11) . .
C28A C27 C26 113.4(12) . .
C35A C27 C26 108.4(11) . .
C32B C27 C26 105.5(19) . .
C28B C27 C35B 82(2) . .
C32A C27 C35B 54.7(14) . .
C28A C27 C35B 123.8(18) . .
C35A C27 C35B 51.3(15) . .
C32B C27 C35B 95(2) . .
C26 C27 C35B 122.8(15) . .
C27 C28A C29A 111.3(15) . .
C27 C28A H28A 109.4 . .
C29A C28A H28A 109.4 . .
C27 C28A H28B 109.4 . .
C29A C28A H28B 109.4 . .
H28A C28A H28B 108.0 . .
C33A C29A C30A 109.3(18) . .
C33A C29A C28A 111.7(18) . .
C30A C29A C28A 104.1(15) . .
C33A C29A H29A 110.5 . .
C30A C29A H29A 110.5 . .
C28A C29A H29A 110.5 . .
C31A C30A C29A 112.5(16) . .
C31A C30A H30A 109.1 . .
C29A C30A H30A 109.1 . .
C31A C30A H30B 109.1 . .
C29A C30A H30B 109.1 . .
H30A C30A H30B 107.8 . .
C36A C31A C32A 104.3(16) . .
C36A C31A C30A 114.3(16) . .
C32A C31A C30A 104.2(15) . .
C36A C31A H31A 111.2 . .
C32A C31A H31A 111.2 . .
C30A C31A H31A 111.2 . .
C27 C32A C31A 113.2(13) . .
C27 C32A H32A 108.9 . .
C31A C32A H32A 108.9 . .
C27 C32A H32B 108.9 . .
C31A C32A H32B 108.9 . .
H32A C32A H32B 107.8 . .
C29A C33A C34A 111.7(16) . .
C29A C33A H33A 109.3 . .
C34A C33A H33A 109.3 . .
C29A C33A H33B 109.3 . .
C34A C33A H33B 109.3 . .
H33A C33A H33B 107.9 . .
C35A C34A C36A 104.9(14) . .
C35A C34A C33A 111.5(15) . .
C36A C34A C33A 110.0(14) . .
C35A C34A H34A 110.1 . .
C36A C34A H34A 110.1 . .
C33A C34A H34A 110.1 . .
C34A C35A C27 111.0(15) . .
C34A C35A H35A 109.4 . .
C27 C35A H35A 109.4 . .
C34A C35A H35B 109.4 . .
C27 C35A H35B 109.4 . .
H35A C35A H35B 108.0 . .
C31A C36A C34A 110.7(14) . .
C31A C36A H36A 109.5 . .
C34A C36A H36A 109.5 . .
C31A C36A H36B 109.5 . .
C34A C36A H36B 109.5 . .
H36A C36A H36B 108.1 . .
C27 C28B C29B 88(2) . .
C27 C28B C34B 103(2) . .
C29B C28B C34B 52.2(18) . .
C27 C28B C35B 52.1(14) . .
C29B C28B C35B 98(2) . .
C34B C28B C35B 71(2) . .
C27 C28B H28C 114.0 . .
C29B C28B H28C 114.0 . .
C34B C28B H28C 140.0 . .
C35B C28B H28C 145.4 . .
C27 C28B H28D 114.0 . .
C29B C28B H28D 114.0 . .
C34B C28B H28D 62.2 . .
C35B C28B H28D 63.2 . .
H28C C28B H28D 111.2 . .
C28B C29B C34B 77(3) . .
C28B C29B C36B 135(3) . .
C34B C29B C36B 116(4) . .
C28B C29B H29C 107.7 . .
C34B C29B H29C 107.7 . .
C36B C29B H29C 107.7 . .
C36B C30B C32B 101(3) . .
C36B C30B C33B 103(4) . .
C32B C30B C33B 107(4) . .
C36B C30B H30C 114.9 . .
C32B C30B H30C 114.9 . .
C33B C30B H30C 114.9 . .
C34B C31B C33B 113(3) . .
C34B C31B C35B 96(3) . .
C33B C31B C35B 109(4) . .
C34B C31B H31C 112.6 . .
C33B C31B H31C 112.6 . .
C35B C31B H31C 112.6 . .
C30B C32B C27 111(3) . .
C30B C32B H32C 109.5 . .
C27 C32B H32C 109.5 . .
C30B C32B H32D 109.5 . .
C27 C32B H32D 109.5 . .
H32C C32B H32D 108.0 . .
C31B C33B C30B 117(4) . .
C31B C33B H33C 108.1 . .
C30B C33B H33C 108.1 . .
C31B C33B H33D 108.1 . .
C30B C33B H33D 108.1 . .
H33C C33B H33D 107.3 . .
C31B C34B C29B 108(3) . .
C31B C34B C28B 99(3) . .
C29B C34B C28B 50.5(18) . .
C31B C34B H34C 110.0 . .
C29B C34B H34C 110.0 . .
C28B C34B H34C 67.2 . .
C31B C34B H34D 110.0 . .
C29B C34B H34D 110.0 . .
C28B C34B H34D 149.5 . .
H34C C34B H34D 108.4 . .
C31B C35B C27 109(3) . .
C31B C35B C28B 92(2) . .
C27 C35B C28B 45.5(14) . .
C31B C35B H35C 109.8 . .
C27 C35B H35C 109.8 . .
C28B C35B H35C 152.9 . .
C31B C35B H35D 109.8 . .
C27 C35B H35D 109.8 . .
C28B C35B H35D 77.5 . .
H35C C35B H35D 108.3 . .
C30B C36B C29B 112(3) . .
C30B C36B H36C 109.1 . .
C29B C36B H36C 109.1 . .
C30B C36B H36D 109.1 . .
C29B C36B H36D 109.1 . .
H36C C36B H36D 107.9 . .
Cl1 C37 Cl2 105.8(10) . .
Cl1 C37 H37A 110.6 . .
Cl2 C37 H37A 110.6 . .
Cl1 C37 H37B 110.6 . .
Cl2 C37 H37B 110.6 . .
H37A C37 H37B 108.7 . .
Cl3 C38 Cl4 106.4(10) . .
Cl3 C38 H38A 110.5 . .
Cl4 C38 H38A 110.5 . .
Cl3 C38 H38B 110.5 . .
Cl4 C38 H38B 110.5 . .
H38A C38 H38B 108.6 . .
C5 N1 N2 123.4(9) . .
C5 N1 Sn1 110.9(7) . .
N2 N1 Sn1 123.7(6) . .
C8 N2 N1 115.4(12) . .
C23 N3 N4 117.1(14) . .
C23 N3 Sn2 112.7(11) . .
N4 N3 Sn2 129.4(10) . .
C26 N4 N3 120.1(17) . .
Sn2 S1 Sn1 84.99(9) . .
Sn2 S1 Sn3 83.49(10) . .
Sn1 S1 Sn3 83.77(10) . .
Sn2 S2 Sn1 89.26(12) . .
Sn1 S3 Sn3 93.62(12) . .
Sn2 S4 Sn3 93.59(11) . .
Sn3 S5 Sn3 88.92(11) . 2_655
C1 Sn1 N1 77.6(3) . .
C1 Sn1 S3 126.1(4) . .
N1 Sn1 S3 90.9(3) . .
C1 Sn1 S2 120.3(4) . .
N1 Sn1 S2 88.5(2) . .
S3 Sn1 S2 111.61(12) . .
C1 Sn1 S1 99.9(3) . .
N1 Sn1 S1 176.7(3) . .
S3 Sn1 S1 92.35(11) . .
S2 Sn1 S1 90.91(11) . .
C19 Sn2 N3 75.2(5) . .
C19 Sn2 S4 119.7(5) . .
N3 Sn2 S4 86.7(3) . .
C19 Sn2 S2 123.0(5) . .
N3 Sn2 S2 90.5(2) . .
S4 Sn2 S2 113.89(12) . .
C19 Sn2 S1 104.3(4) . .
N3 Sn2 S1 177.8(3) . .
S4 Sn2 S1 91.76(13) . .
S2 Sn2 S1 91.57(10) . .
S5 Sn3 S4 124.04(11) . .
S5 Sn3 S3 119.22(11) . .
S4 Sn3 S3 115.63(11) . .
S5 Sn3 S5 91.08(11) . 2_655
S4 Sn3 S5 93.37(13) . 2_655
S3 Sn3 S5 96.23(11) . 2_655
S5 Sn3 S1 87.09(12) . .
S4 Sn3 S1 86.05(12) . .
S3 Sn3 S1 86.37(10) . .
S5 Sn3 S1 177.33(9) 2_655 .

loop_
_geom_bond_atom_site_label_1
_geom_bond_atom_site_label_2
_geom_bond_distance
_geom_bond_site_symmetry_2
C1 C2 1.516(17) .
C1 C3 1.563(14) .
C1 C4 1.579(14) .
C1 Sn1 2.176(11) .
C2 H2A 0.9800 .
C2 H2B 0.9800 .
C2 H2C 0.9800 .
C3 H3A 0.9800 .
C3 H3B 0.9800 .
C3 H3C 0.9800 .
C4 C5 1.494(14) .
C4 H4A 0.9900 .
C4 H4B 0.9900 .
C5 N1 1.289(12) .
C5 C6 1.561(12) .
C6 H6A 0.9800 .
C6 H6B 0.9800 .
C6 H6C 0.9800 .
C7 C8 1.514(18) .
C7 H7A 0.9800 .
C7 H7B 0.9800 .
C7 H7C 0.9800 .
C8 N2 1.294(17) .
C8 C9 1.544(16) .
C9 C10 1.492(17) .
C9 C15 1.543(15) .
C9 C14 1.611(15) .
C10 C11 1.535(15) .
C10 H10A 0.9900 .
C10 H10B 0.9900 .
C11 C18 1.53(2) .
C11 C12 1.596(18) .
C11 H11 1.0000 .
C12 C13 1.498(19) .
C12 H12A 0.9900 .
C12 H12B 0.9900 .
C13 C14 1.489(15) .
C13 C17 1.564(16) .
C13 H13 1.0000 .
C14 H14A 0.9900 .
C14 H14B 0.9900 .
C15 C16 1.546(19) .
C15 H15A 0.9900 .
C15 H15B 0.9900 .
C16 C18 1.51(2) .
C16 C17 1.55(2) .
C16 H16 1.0000 .
C17 H17A 0.9900 .
C17 H17B 0.9900 .
C18 H18A 0.9900 .
C18 H18B 0.9900 .
C19 C22 1.496(19) .
C19 C20 1.534(18) .
C19 C21 1.558(19) .
C19 Sn2 2.205(15) .
C20 H20A 0.9800 .
C20 H20B 0.9800 .
C20 H20C 0.9800 .
C21 H21A 0.9800 .
C21 H21B 0.9800 .
C21 H21C 0.9800 .
C22 C23 1.531(19) .
C22 H22A 0.9900 .
C22 H22B 0.9900 .
C23 N3 1.259(19) .
C23 C24 1.547(18) .
C24 H24A 0.9800 .
C24 H24B 0.9800 .
C24 H24C 0.9800 .
C25 C26 1.596(15) .
C25 H25A 0.9800 .
C25 H25B 0.9800 .
C25 H25C 0.9800 .
C26 N4 1.122(14) .
C26 C27 1.61(2) .
C27 C28B 1.47(3) .
C27 C32A 1.539(3) .
C27 C28A 1.540(3) .
C27 C35A 1.541(3) .
C27 C32B 1.59(3) .
C27 C35B 1.62(3) .
C28A C29A 1.541(3) .
C28A H28A 0.9900 .
C28A H28B 0.9900 .
C29A C33A 1.51(3) .
C29A C30A 1.540(3) .
C29A H29A 1.0000 .
C30A C31A 1.539(3) .
C30A H30A 0.9900 .
C30A H30B 0.9900 .
C31A C36A 1.539(3) .
C31A C32A 1.539(3) .
C31A H31A 1.0000 .
C32A H32A 0.9900 .
C32A H32B 0.9900 .
C33A C34A 1.541(3) .
C33A H33A 0.9900 .
C33A H33B 0.9900 .
C34A C35A 1.539(3) .
C34A C36A 1.541(3) .
C34A H34A 1.0000 .
C35A H35A 0.9900 .
C35A H35B 0.9900 .
C36A H36A 0.9900 .
C36A H36B 0.9900 .
C28B C29B 1.51(3) .
C28B C34B 1.91(6) .
C28B C35B 2.03(4) .
C28B H28C 0.9900 .
C28B H28D 0.9900 .
C29B C34B 1.55(3) .
C29B C36B 1.62(6) .
C29B H29C 1.0000 .
C30B C36B 1.53(2) .
C30B C32B 1.54(3) .
C30B C33B 1.57(3) .
C30B H30C 1.0000 .
C31B C34B 1.51(3) .
C31B C33B 1.53(3) .
C31B C35B 1.58(3) .
C31B H31C 1.0000 .
C32B H32C 0.9900 .
C32B H32D 0.9900 .
C33B H33C 0.9900 .
C33B H33D 0.9900 .
C34B H34C 0.9900 .
C34B H34D 0.9900 .
C35B H35C 0.9900 .
C35B H35D 0.9900 .
C36B H36C 0.9900 .
C36B H36D 0.9900 .
C37 Cl1 1.727(16) .
C37 Cl2 1.873(16) .
C37 H37A 0.9900 .
C37 H37B 0.9900 .
C38 Cl3 1.754(14) .
C38 Cl4 1.827(15) .
C38 H38A 0.9900 .
C38 H38B 0.9900 .
N1 N2 1.389(12) .
N1 Sn1 2.388(8) .
N3 N4 1.415(16) .
N3 Sn2 2.354(13) .
S1 Sn2 2.519(4) .
S1 Sn1 2.538(3) .
S1 Sn3 2.761(4) .
S2 Sn2 2.427(3) .
S2 Sn1 2.436(4) .
S3 Sn1 2.411(4) .
S3 Sn3 2.447(3) .
S4 Sn2 2.413(4) .
S4 Sn3 2.416(4) .
S5 Sn3 2.389(3) .
S5 Sn3 2.497(4) 2_655
Sn3 S5 2.497(4) 2_655

loop_
_geom_torsion_atom_site_label_1
_geom_torsion_atom_site_label_2
_geom_torsion_atom_site_label_3
_geom_torsion_atom_site_label_4
_geom_torsion
_geom_torsion_site_symmetry_1
_geom_torsion_site_symmetry_4
C2 C1 C4 C5 85.8(14) . .
C3 C1 C4 C5 -150.6(11) . .
Sn1 C1 C4 C5 -32.4(14) . .
C1 C4 C5 N1 28.4(19) . .
C1 C4 C5 C6 -155.3(13) . .
N2 C8 C9 C10 -14.1(14) . .
C7 C8 C9 C10 168.4(10) . .
N2 C8 C9 C15 111.5(13) . .
C7 C8 C9 C15 -66.0(15) . .
N2 C8 C9 C14 -137.4(11) . .
C7 C8 C9 C14 45.1(14) . .
C15 C9 C10 C11 56.8(14) . .
C8 C9 C10 C11 180.0(9) . .
C14 C9 C10 C11 -58.0(13) . .
C9 C10 C11 C18 -55.2(16) . .
C9 C10 C11 C12 54.2(16) . .
C18 C11 C12 C13 56.7(16) . .
C10 C11 C12 C13 -52.6(18) . .
C11 C12 C13 C14 58.3(16) . .
C11 C12 C13 C17 -64.3(15) . .
C12 C13 C14 C9 -56.7(14) . .
C17 C13 C14 C9 63.7(17) . .
C10 C9 C14 C13 55.9(14) . .
C15 C9 C14 C13 -64.6(15) . .
C8 C9 C14 C13 -178.8(12) . .
C10 C9 C15 C16 -52.4(16) . .
C8 C9 C15 C16 -178.8(14) . .
C14 C9 C15 C16 66.8(16) . .
C9 C15 C16 C18 51.7(17) . .
C9 C15 C16 C17 -66.3(19) . .
C18 C16 C17 C13 -59.2(19) . .
C15 C16 C17 C13 58.8(19) . .
C14 C13 C17 C16 -61(2) . .
C12 C13 C17 C16 63.2(17) . .
C17 C16 C18 C11 58.0(19) . .
C15 C16 C18 C11 -58.7(18) . .
C10 C11 C18 C16 57.6(18) . .
C12 C11 C18 C16 -53.2(18) . .
C20 C19 C22 C23 -158.9(12) . .
C21 C19 C22 C23 77.9(15) . .
Sn2 C19 C22 C23 -37.9(15) . .
C19 C22 C23 N3 28.3(19) . .
C19 C22 C23 C24 -151.8(12) . .
N4 C26 C27 C28B 124(2) . .
C25 C26 C27 C28B -49(2) . .
N4 C26 C27 C32A -27(2) . .
C25 C26 C27 C32A 160.6(16) . .
N4 C26 C27 C28A -147.9(17) . .
C25 C26 C27 C28A 39.3(18) . .
N4 C26 C27 C35A 89.2(19) . .
C25 C26 C27 C35A -83.6(15) . .
N4 C26 C27 C32B -73(2) . .
C25 C26 C27 C32B 114(2) . .
N4 C26 C27 C35B 34(3) . .
C25 C26 C27 C35B -139(2) . .
C28B C27 C28A C29A -76(2) . .
C32A C27 C28A C29A 59.3(19) . .
C35A C27 C28A C29A -56.0(18) . .
C32B C27 C28A C29A 83(2) . .
C26 C27 C28A C29A -177.9(13) . .
C35B C27 C28A C29A 0(3) . .
C27 C28A C29A C33A 55.7(17) . .
C27 C28A C29A C30A -62(2) . .
C33A C29A C30A C31A -53(2) . .
C28A C29A C30A C31A 66(2) . .
C29A C30A C31A C36A 49(2) . .
C29A C30A C31A C32A -64(2) . .
C28B C27 C32A C31A 40(3) . .
C28A C27 C32A C31A -58(2) . .
C35A C27 C32A C31A 60.1(19) . .
C32B C27 C32A C31A -91(3) . .
C26 C27 C32A C31A 177.4(14) . .
C35B C27 C32A C31A 61(2) . .
C36A C31A C32A C27 -61.3(19) . .
C30A C31A C32A C27 59(2) . .
C30A C29A C33A C34A 60(2) . .
C28A C29A C33A C34A -54.5(19) . .
C29A C33A C34A C35A 54.5(19) . .
C29A C33A C34A C36A -61(2) . .
C36A C34A C35A C27 63.8(16) . .
C33A C34A C35A C27 -55.2(17) . .
C28B C27 C35A C34A 93(3) . .
C32A C27 C35A C34A -60.5(16) . .
C28A C27 C35A C34A 56.0(16) . .
C32B C27 C35A C34A -28(3) . .
C26 C27 C35A C34A -179.3(12) . .
C35B C27 C35A C34A -61.7(19) . .
C32A C31A C36A C34A 64.0(17) . .
C30A C31A C36A C34A -49(2) . .
C35A C34A C36A C31A -66.2(17) . .
C33A C34A C36A C31A 54(2) . .
C32A C27 C28B C29B -85(4) . .
C28A C27 C28B C29B 24(3) . .
C35A C27 C28B C29B -121(4) . .
C32B C27 C28B C29B -14(6) . .
C26 C27 C28B C29B 136(2) . .
C35B C27 C28B C29B -102(3) . .
C32A C27 C28B C34B -35(4) . .
C28A C27 C28B C34B 74(2) . .
C35A C27 C28B C34B -71(3) . .
C32B C27 C28B C34B 36(6) . .
C26 C27 C28B C34B -174(2) . .
C35B C27 C28B C34B -52(3) . .
C32A C27 C28B C35B 17(3) . .
C28A C27 C28B C35B 125.6(17) . .
C35A C27 C28B C35B -19(3) . .
C32B C27 C28B C35B 88(5) . .
C26 C27 C28B C35B -122.0(17) . .
C27 C28B C29B C34B 109(2) . .
C35B C28B C29B C34B 58(2) . .
C27 C28B C29B C36B -5(6) . .
C34B C28B C29B C36B -114(6) . .
C35B C28B C29B C36B -56(6) . .
C36B C30B C32B C27 43(5) . .
C33B C30B C32B C27 -64(4) . .
C28B C27 C32B C30B -8(7) . .
C32A C27 C32B C30B 99(4) . .
C28A C27 C32B C30B -48(3) . .
C35A C27 C32B C30B 50(5) . .
C26 C27 C32B C30B -158(3) . .
C35B C27 C32B C30B 76(3) . .
C34B C31B C33B C30B 60(5) . .
C35B C31B C33B C30B -45(4) . .
C36B C30B C33B C31B -60(5) . .
C32B C30B C33B C31B 46(4) . .
C33B C31B C34B C29B -49(5) . .
C35B C31B C34B C29B 65(4) . .
C33B C31B C34B C28B -100(4) . .
C35B C31B C34B C28B 14(4) . .
C28B C29B C34B C31B -87(3) . .
C36B C29B C34B C31B 48(5) . .
C36B C29B C34B C28B 135(4) . .
C27 C28B C34B C31B 30(4) . .
C29B C28B C34B C31B 106(3) . .
C35B C28B C34B C31B -11(3) . .
C27 C28B C34B C29B -76(3) . .
C35B C28B C34B C29B -117(3) . .
C34B C31B C35B C27 -56(4) . .
C33B C31B C35B C27 61(3) . .
C34B C31B C35B C28B -13(3) . .
C33B C31B C35B C28B 105(3) . .
C28B C27 C35B C31B 73(3) . .
C32A C27 C35B C31B -92(3) . .
C28A C27 C35B C31B -3(3) . .
C35A C27 C35B C31B 87(3) . .
C32B C27 C35B C31B -73(3) . .
C26 C27 C35B C31B 175(2) . .
C32A C27 C35B C28B -165(2) . .
C28A C27 C35B C28B -76(2) . .
C35A C27 C35B C28B 14(2) . .
C32B C27 C35B C28B -146(2) . .
C26 C27 C35B C28B 102(2) . .
C27 C28B C35B C31B -115(3) . .
C29B C28B C35B C31B -35(4) . .
C34B C28B C35B C31B 10(3) . .
C29B C28B C35B C27 81(3) . .
C34B C28B C35B C27 126(3) . .
C32B C30B C36B C29B -56(5) . .
C33B C30B C36B C29B 55(5) . .
C28B C29B C36B C30B 43(7) . .
C34B C29B C36B C30B -55(5) . .
C4 C5 N1 N2 -173.5(12) . .
C6 C5 N1 N2 10(2) . .
C4 C5 N1 Sn1 -9.1(16) . .
C6 C5 N1 Sn1 174.8(11) . .
C7 C8 N2 N1 4.7(15) . .
C9 C8 N2 N1 -172.8(8) . .
C5 N1 N2 C8 -96.9(15) . .
Sn1 N1 N2 C8 100.7(10) . .
C22 C23 N3 N4 -174.3(11) . .
C24 C23 N3 N4 6(2) . .
C22 C23 N3 Sn2 -3.6(17) . .
C24 C23 N3 Sn2 176.5(10) . .
C25 C26 N4 N3 -1(3) . .
C27 C26 N4 N3 -172.6(12) . .
C23 N3 N4 C26 -95.5(18) . .
Sn2 N3 N4 C26 95.7(18) . .
C2 C1 Sn1 N1 -101.9(8) . .
C3 C1 Sn1 N1 136.6(8) . .
C4 C1 Sn1 N1 20.7(9) . .
C2 C1 Sn1 S3 176.1(6) . .
C3 C1 Sn1 S3 54.6(8) . .
C4 C1 Sn1 S3 -61.3(10) . .
C2 C1 Sn1 S2 -21.1(8) . .
C3 C1 Sn1 S2 -142.6(7) . .
C4 C1 Sn1 S2 101.5(9) . .
C2 C1 Sn1 S1 75.9(8) . .
C3 C1 Sn1 S1 -45.7(8) . .
C4 C1 Sn1 S1 -161.6(8) . .
C5 N1 Sn1 C1 -7.9(10) . .
N2 N1 Sn1 C1 156.4(11) . .
C5 N1 Sn1 S3 119.0(9) . .
N2 N1 Sn1 S3 -76.7(10) . .
C5 N1 Sn1 S2 -129.4(9) . .
N2 N1 Sn1 S2 34.9(10) . .
Sn3 S3 Sn1 C1 -120.2(3) . .
Sn3 S3 Sn1 N1 164.5(2) . .
Sn3 S3 Sn1 S2 75.77(12) . .
Sn3 S3 Sn1 S1 -16.14(11) . .
Sn2 S2 Sn1 C1 115.8(3) . .
Sn2 S2 Sn1 N1 -169.5(3) . .
Sn2 S2 Sn1 S3 -79.07(12) . .
Sn2 S2 Sn1 S1 13.83(13) . .
Sn2 S1 Sn1 C1 -134.4(4) . .
Sn3 S1 Sn1 C1 141.7(4) . .
Sn2 S1 Sn1 S3 98.31(12) . .
Sn3 S1 Sn1 S3 14.32(11) . .
Sn2 S1 Sn1 S2 -13.36(13) . .
Sn3 S1 Sn1 S2 -97.34(11) . .
C22 C19 Sn2 N3 27.1(11) . .
C20 C19 Sn2 N3 151.9(13) . .
C21 C19 Sn2 N3 -95.4(9) . .
C22 C19 Sn2 S4 104.4(11) . .
C20 C19 Sn2 S4 -130.8(11) . .
C21 C19 Sn2 S4 -18.0(11) . .
C22 C19 Sn2 S2 -53.6(13) . .
C20 C19 Sn2 S2 71.2(13) . .
C21 C19 Sn2 S2 -176.1(7) . .
C22 C19 Sn2 S1 -155.1(11) . .
C20 C19 Sn2 S1 -30.3(13) . .
C21 C19 Sn2 S1 82.4(9) . .
C23 N3 Sn2 C19 -13.7(10) . .
N4 N3 Sn2 C19 155.5(11) . .
C23 N3 Sn2 S4 -135.6(10) . .
N4 N3 Sn2 S4 33.6(10) . .
C23 N3 Sn2 S2 110.5(10) . .
N4 N3 Sn2 S2 -80.3(10) . .
Sn3 S4 Sn2 C19 126.1(5) . .
Sn3 S4 Sn2 N3 -163.0(3) . .
Sn3 S4 Sn2 S2 -73.92(13) . .
Sn3 S4 Sn2 S1 18.58(10) . .
Sn1 S2 Sn2 C19 -122.1(5) . .
Sn1 S2 Sn2 N3 165.3(3) . .
Sn1 S2 Sn2 S4 78.68(14) . .
Sn1 S2 Sn2 S1 -13.94(13) . .
Sn1 S1 Sn2 C19 138.2(5) . .
Sn3 S1 Sn2 C19 -137.6(5) . .
Sn1 S1 Sn2 S4 -100.55(11) . .
Sn3 S1 Sn2 S4 -16.26(9) . .
Sn1 S1 Sn2 S2 13.42(13) . .
Sn3 S1 Sn2 S2 97.70(11) . .
Sn3 S5 Sn3 S4 -94.81(16) 2_655 .
Sn3 S5 Sn3 S3 97.75(13) 2_655 .
Sn3 S5 Sn3 S5 0.0 2_655 2_655
Sn3 S5 Sn3 S1 -178.05(11) 2_655 .
Sn2 S4 Sn3 S5 -100.73(15) . .
Sn2 S4 Sn3 S3 67.12(14) . .
Sn2 S4 Sn3 S5 165.68(10) . 2_655
Sn2 S4 Sn3 S1 -16.93(9) . .
Sn1 S3 Sn3 S5 99.45(16) . .
Sn1 S3 Sn3 S4 -69.03(15) . .
Sn1 S3 Sn3 S5 -165.81(12) . 2_655
Sn1 S3 Sn3 S1 14.83(11) . .
Sn2 S1 Sn3 S5 140.70(10) . .
Sn1 S1 Sn3 S5 -133.67(11) . .
Sn2 S1 Sn3 S4 16.27(9) . .
Sn1 S1 Sn3 S4 101.91(10) . .
Sn2 S1 Sn3 S3 -99.76(10) . .
Sn1 S1 Sn3 S3 -14.12(11) . .
